data_2007894
loop_
_publ_author_name
'Hensen, Karl'
'Kettner, Markus'
'Bolte, Michael'

_publ_section_title
;
 Bromo(ethyl)hydridobis(3,4-dimethylpyridine-<i>N</i>)silicon Bromide
 at 173K
;
_journal_issue 12
_journal_name_full 'Acta Crystallographica Section C'
_journal_page_first 1863
_journal_page_last 1865
_journal_paper_doi 10.1107/S0108270198009925
_journal_volume 54
_journal_year 1998
_chemical_formula_moiety 'C16 H24 Br N2 Si+ , Br-'
_chemical_formula_sum 'C16 H24 Br2 N2 Si'
_chemical_formula_weight 432.28
_chemical_name_systematic
;
Bromo(hydrido)ethylbis(3,4-dimethylpyridine-N)silicon Bromide
;
_space_group_IT_number 15
_symmetry_cell_setting monoclinic
_symmetry_space_group_name_Hall '-C 2yc'
_symmetry_space_group_name_H-M 'C 1 2/c 1'
_audit_creation_method SHELXL97
_cell_angle_alpha 90
_cell_angle_beta 118.4200(10)
_cell_angle_gamma 90
_cell_formula_units_Z 8
_cell_length_a 33.756(2)
_cell_length_b 7.3910(4)
_cell_length_c 17.0870(10)
_cell_measurement_reflns_used 6224
_cell_measurement_temperature 173
_cell_measurement_theta_max 25
_cell_measurement_theta_min 1
_cell_volume 3749.3(4)
_computing_cell_refinement SMART
_computing_data_collection 'SMART (Siemens, 1995)'
_computing_data_reduction 'SAINT (Siemens, 1995)'
_computing_molecular_graphics 'SHELXTL-Plus (Sheldrick, 1991)'
_computing_structure_refinement 'SHELXL97 (Sheldrick, 1997)'
_computing_structure_solution 'SHELXS97 (Sheldrick, 1997)'
_diffrn_ambient_temperature 173
_diffrn_measured_fraction_theta_full 0.984
_diffrn_measured_fraction_theta_max 0.984
_diffrn_measurement_device 'Siemens CCD three-circle diffractometer'
_diffrn_measurement_method \w
_diffrn_radiation_monochromator 'highly oriented graphite crystal'
_diffrn_radiation_source 'fine-focus sealed tube'
_diffrn_radiation_type MoK\a
_diffrn_radiation_wavelength 0.71073
_diffrn_reflns_av_R_equivalents 0.062
_diffrn_reflns_av_sigmaI/netI 0.042
_diffrn_reflns_limit_h_max 41
_diffrn_reflns_limit_h_min -42
_diffrn_reflns_limit_k_max 9
_diffrn_reflns_limit_k_min -9
_diffrn_reflns_limit_l_max 20
_diffrn_reflns_limit_l_min -21
_diffrn_reflns_number 25065
_diffrn_reflns_theta_full 26.39
_diffrn_reflns_theta_max 26.39
_diffrn_reflns_theta_min 2.39
_diffrn_standards_decay_% 0
_diffrn_standards_interval_time 20
_diffrn_standards_number 283
_exptl_absorpt_coefficient_mu 4.384
_exptl_absorpt_correction_T_max 0.416
_exptl_absorpt_correction_T_min 0.262
_exptl_absorpt_correction_type 'SADABS (Sheldrick, 1996)'
_exptl_crystal_colour colourless
_exptl_crystal_density_diffrn 1.532
_exptl_crystal_density_meas ?
_exptl_crystal_density_method 'not measured'
_exptl_crystal_description block
_exptl_crystal_F_000 1744
_exptl_crystal_size_max 0.3
_exptl_crystal_size_mid 0.2
_exptl_crystal_size_min 0.2
_refine_diff_density_max 0.451
_refine_diff_density_min -0.523
_refine_ls_extinction_method none
_refine_ls_goodness_of_fit_all 1.052
_refine_ls_goodness_of_fit_ref 1.052
_refine_ls_hydrogen_treatment H_atoms:_see_below
_refine_ls_matrix_type full
_refine_ls_number_parameters 198
_refine_ls_number_reflns 3781
_refine_ls_number_restraints 0
_refine_ls_restrained_S_all 1.052
_refine_ls_R_factor_all 0.065
_refine_ls_R_factor_gt 0.038
_refine_ls_shift/su_max <0.001
_refine_ls_shift/su_mean 0.000
_refine_ls_structure_factor_coef Fsqd
_refine_ls_weighting_details 'w = 1/[\s^2^(Fo^2^)+(0.0303P)^2^+8.9146P] where P=(Fo^2^+2Fc^2^)/3'
_refine_ls_weighting_scheme calc
_refine_ls_wR_factor_all 0.082
_refine_ls_wR_factor_obs 0.072
_refine_ls_wR_factor_ref 0.082
_reflns_number_gt 2809
_reflns_number_total 3781
_reflns_threshold_expression I>2\s(I)
_cod_data_source_file bm1278.cif
_cod_data_source_block he36
_cod_depositor_comments
;
The following automatic conversions were performed:
'_symmetry_cell_setting' value 'Monoclinic' changed to 'monoclinic'
according to '/home/saulius/struct/CIF-dictionaries/cif_core.dic'
dictionary named 'cif_core.dic' version 2.4.1 from 2010-06-29.

Automatic conversion script
Id: cif_fix_enum 1527 2010-12-29 10:47:43Z saulius 

The following automatic conversions were performed:

'_symmetry_cell_setting' value 'Monoclinic' changed to 'monoclinic'
according to /home/saulius/struct/CIF-dictionaries/cif_core.dic
dictionary named 'cif_core.dic' version 2.4.1 from 2010-06-29.

Automatic conversion script
Id: cif_fix_values 1715 2011-07-08 13:25:40Z adriana 

The following automatic conversions were performed:

'_exptl_crystal_density_meas' value 'N/A' was changed to '?' - the
value is perceived as not measured.

Automatic conversion script
Id: cif_fix_values 3008 2015-01-20 13:52:24Z robertas 

The following automatic conversions were performed:

'_refine_ls_weighting_scheme' value 'calc w =
1/[\s^2^(Fo^2^)+(0.0303P)^2^+8.9146P] where P=(Fo^2^+2Fc^2^)/3' was
changed to 'calc'. New tag '_refine_ls_weighting_details' was
created. The value of the new tag was set to 'w =
1/[\s^2^(Fo^2^)+(0.0303P)^2^+8.9146P] where P=(Fo^2^+2Fc^2^)/3'.

Automatic conversion script
Id: cif_fix_values 3143 2015-03-26 13:38:13Z robertas 
;
_cod_original_sg_symbol_H-M C2/c
_cod_database_code 2007894

loop_
_symmetry_equiv_pos_as_xyz
'x, y, z'
'-x, y, -z+1/2'
'x+1/2, y+1/2, z'
'-x+1/2, y+1/2, -z+1/2'
'-x, -y, -z'
'x, -y, z-1/2'
'-x+1/2, -y+1/2, -z'
'x+1/2, -y+1/2, z-1/2'

loop_
_atom_site_label
_atom_site_fract_x
_atom_site_fract_y
_atom_site_fract_z
_atom_site_U_iso_or_equiv
_atom_site_adp_type
_atom_site_calc_flag
_atom_site_refinement_flags
_atom_site_occupancy
_atom_site_disorder_assembly
_atom_site_disorder_group
_atom_site_type_symbol
Si1 0.14196(3) 0.53667(13) 0.31716(6) 0.0253(2) Uani d . 1 . . Si
H1 0.1634(9) 0.370(4) 0.3356(18) 0.009(7) Uiso d . 1 . . H
Br1 0.185477(14) 0.75345(6) 0.41442(3) 0.04244(13) Uani d . 1 . . Br
C1 0.08731(11) 0.6167(5) 0.2241(2) 0.0278(8) Uani d . 1 . . C
H1A 0.0906 0.7482 0.2177 0.033 Uiso calc R 1 . . H
H1B 0.0842 0.5590 0.1692 0.033 Uiso calc R 1 . . H
C2 0.04242(12) 0.5910(6) 0.2238(3) 0.0404(10) Uani d . 1 . . C
H2A 0.0181 0.6421 0.1690 0.061 Uiso calc R 1 . . H
H2B 0.0433 0.6527 0.2754 0.061 Uiso calc R 1 . . H
H2C 0.0369 0.4616 0.2268 0.061 Uiso calc R 1 . . H
N11 0.11590(9) 0.4561(4) 0.39555(18) 0.0262(6) Uani d . 1 . . N
C12 0.09872(13) 0.2859(5) 0.3782(2) 0.0312(8) Uani d . 1 . . C
H12 0.1061 0.2100 0.3421 0.037 Uiso calc R 1 . . H
C13 0.07093(13) 0.2166(5) 0.4103(2) 0.0323(8) Uani d . 1 . . C
C13' 0.05230(17) 0.0277(6) 0.3856(3) 0.0539(12) Uani d . 1 . . C
H13A 0.0633 -0.0276 0.3474 0.081 Uiso calc R 1 . . H
H13B 0.0193 0.0326 0.3537 0.081 Uiso calc R 1 . . H
H13C 0.0622 -0.0449 0.4398 0.081 Uiso calc R 1 . . H
C14 0.06038(11) 0.3278(5) 0.4649(2) 0.0274(8) Uani d . 1 . . C
C14' 0.02892(12) 0.2616(5) 0.4980(2) 0.0353(9) Uani d . 1 . . C
H14A 0.0230 0.3596 0.5297 0.053 Uiso calc R 1 . . H
H14B 0.0427 0.1593 0.5385 0.053 Uiso calc R 1 . . H
H14C 0.0005 0.2226 0.4474 0.053 Uiso calc R 1 . . H
C15 0.07952(12) 0.5000(5) 0.4850(2) 0.0288(8) Uani d . 1 . . C
H15 0.0739 0.5769 0.5233 0.035 Uiso calc R 1 . . H
C16 0.10659(12) 0.5598(5) 0.4498(2) 0.0291(8) Uani d . 1 . . C
H16 0.1191 0.6780 0.4644 0.035 Uiso calc R 1 . . H
N21 0.17202(9) 0.5861(4) 0.23997(18) 0.0255(6) Uani d . 1 . . N
C22 0.17124(12) 0.7508(5) 0.2047(2) 0.0292(8) Uani d . 1 . . C
H22 0.1578 0.8487 0.2195 0.035 Uiso calc R 1 . . H
C23 0.18929(12) 0.7834(5) 0.1477(2) 0.0280(8) Uani d . 1 . . C
C23' 0.18574(14) 0.9699(5) 0.1087(3) 0.0402(10) Uani d . 1 . . C
H23A 0.1682 1.0484 0.1269 0.060 Uiso calc R 1 . . H
H23B 0.1708 0.9616 0.0436 0.060 Uiso calc R 1 . . H
H23C 0.2160 1.0206 0.1303 0.060 Uiso calc R 1 . . H
C24 0.21023(11) 0.6393(5) 0.1279(2) 0.0278(8) Uani d . 1 . . C
C24' 0.23132(13) 0.6672(5) 0.0682(3) 0.0377(9) Uani d . 1 . . C
H24A 0.2443 0.5529 0.0621 0.056 Uiso calc R 1 . . H
H24B 0.2551 0.7587 0.0944 0.056 Uiso calc R 1 . . H
H24C 0.2083 0.7079 0.0095 0.056 Uiso calc R 1 . . H
C25 0.21036(12) 0.4705(5) 0.1637(2) 0.0315(8) Uani d . 1 . . C
H25 0.2238 0.3702 0.1506 0.038 Uiso calc R 1 . . H
C26 0.19089(12) 0.4477(5) 0.2184(2) 0.0297(8) Uani d . 1 . . C
H26 0.1909 0.3307 0.2415 0.036 Uiso calc R 1 . . H
Br2 0.094615(13) 0.13744(5) 0.16542(3) 0.03629(12) Uani d . 1 . . Br

loop_
_atom_site_aniso_label
_atom_site_aniso_U_11
_atom_site_aniso_U_22
_atom_site_aniso_U_33
_atom_site_aniso_U_12
_atom_site_aniso_U_13
_atom_site_aniso_U_23
Si1 0.0231(5) 0.0276(5) 0.0275(5) -0.0005(4) 0.0138(4) 0.0007(4)
Br1 0.0438(2) 0.0501(3) 0.0359(2) -0.0218(2) 0.02093(19) -0.01063(19)
C1 0.0224(18) 0.0306(19) 0.0317(19) 0.0039(15) 0.0140(16) 0.0032(16)
C2 0.026(2) 0.059(3) 0.035(2) 0.0047(19) 0.0139(18) 0.006(2)
N11 0.0275(16) 0.0265(15) 0.0268(15) 0.0001(13) 0.0147(13) 0.0017(13)
C12 0.040(2) 0.0267(19) 0.034(2) 0.0012(16) 0.0228(18) -0.0004(16)
C13 0.035(2) 0.0300(19) 0.033(2) -0.0025(16) 0.0173(18) 0.0009(16)
C13' 0.075(3) 0.037(2) 0.070(3) -0.016(2) 0.051(3) -0.013(2)
C14 0.0231(18) 0.035(2) 0.0226(18) 0.0006(15) 0.0097(15) 0.0069(15)
C14' 0.031(2) 0.046(2) 0.033(2) -0.0032(18) 0.0188(17) 0.0026(18)
C15 0.030(2) 0.0330(19) 0.0267(19) 0.0022(16) 0.0164(16) 0.0002(16)
C16 0.030(2) 0.0275(18) 0.0289(19) -0.0030(16) 0.0128(16) -0.0015(15)
N21 0.0216(15) 0.0264(15) 0.0284(15) 0.0001(12) 0.0119(13) 0.0020(12)
C22 0.0268(19) 0.0289(19) 0.035(2) -0.0009(16) 0.0169(16) -0.0002(16)
C23 0.0261(19) 0.0305(19) 0.0288(19) -0.0019(15) 0.0142(16) 0.0017(15)
C23' 0.050(3) 0.033(2) 0.051(2) 0.0014(18) 0.034(2) 0.0071(19)
C24 0.0224(18) 0.0318(18) 0.0318(19) -0.0045(16) 0.0152(16) -0.0038(16)
C24' 0.039(2) 0.045(2) 0.042(2) -0.0050(19) 0.030(2) -0.0031(19)
C25 0.033(2) 0.0295(19) 0.038(2) 0.0008(16) 0.0214(18) -0.0034(16)
C26 0.029(2) 0.0281(19) 0.034(2) 0.0019(16) 0.0160(17) 0.0046(16)
Br2 0.0363(2) 0.0307(2) 0.0410(2) 0.00362(17) 0.01772(18) -0.00090(17)

loop_
_atom_type_symbol
_atom_type_description
_atom_type_scat_dispersion_real
_atom_type_scat_dispersion_imag
_atom_type_scat_source
C C 0.0033 0.0016 'International Tables Vol C Tables 4.2.6.8 and 6.1.1.4'
H H 0.0000 0.0000 'International Tables Vol C Tables 4.2.6.8 and 6.1.1.4'
N N 0.0061 0.0033 'International Tables Vol C Tables 4.2.6.8 and 6.1.1.4'
Si Si 0.0817 0.0704 'International Tables Vol C Tables 4.2.6.8 and 6.1.1.4'
Br Br -0.2901 2.4595 'International Tables Vol C Tables 4.2.6.8 and 6.1.1.4'

loop_
_geom_angle_atom_site_label_1
_geom_angle_atom_site_label_2
_geom_angle_atom_site_label_3
_geom_angle
_geom_angle_publ_flag
H1 Si1 C1 132.2(11) y
H1 Si1 N11 86.1(11) y
C1 Si1 N11 95.34(14) y
H1 Si1 N21 86.5(11) y
C1 Si1 N21 89.21(13) y
N11 Si1 N21 172.64(12) y
H1 Si1 Br1 112.0(11) y
C1 Si1 Br1 115.60(12) y
N11 Si1 Br1 93.27(9) y
N21 Si1 Br1 89.96(9) y
H1 Si1 Br2 57.5(11) ?
C1 Si1 Br2 74.76(11) ?
N11 Si1 Br2 92.87(9) ?
N21 Si1 Br2 82.73(8) ?
Br1 Si1 Br2 167.36(4) ?
C2 C1 Si1 122.7(3) ?
C16 N11 C12 117.4(3) ?
C16 N11 Si1 127.5(2) ?
C12 N11 Si1 113.9(2) ?
N11 C12 C13 123.6(3) ?
C12 C13 C14 118.4(3) ?
C12 C13 C13' 120.1(3) ?
C14 C13 C13' 121.5(3) ?
C15 C14 C13 117.5(3) ?
C15 C14 C14' 122.1(3) ?
C13 C14 C14' 120.3(3) ?
C16 C15 C14 120.6(3) ?
N11 C16 C15 122.4(3) ?
C26 N21 C22 118.3(3) ?
C26 N21 Si1 119.1(2) ?
C22 N21 Si1 122.5(2) ?
N21 C22 C23 123.0(3) ?
C22 C23 C24 118.3(3) ?
C22 C23 C23' 119.8(3) ?
C24 C23 C23' 121.9(3) ?
C25 C24 C23 118.1(3) ?
C25 C24 C24' 121.1(3) ?
C23 C24 C24' 120.8(3) ?
C26 C25 C24 120.2(3) ?
N21 C26 C25 122.0(3) ?

loop_
_geom_bond_atom_site_label_1
_geom_bond_atom_site_label_2
_geom_bond_site_symmetry_2
_geom_bond_distance
_geom_bond_publ_flag
Si1 H1 . 1.39(3) y
Si1 C1 . 1.868(3) y
Si1 N11 . 2.011(3) y
Si1 N21 . 2.043(3) y
Si1 Br1 . 2.2722(10) y
Si1 Br2 . 3.7469(10) ?
C1 C2 . 1.525(5) ?
N11 C16 . 1.351(4) ?
N11 C12 . 1.358(4) ?
C12 C13 . 1.391(5) ?
C13 C14 . 1.410(5) ?
C13 C13' . 1.507(5) ?
C14 C15 . 1.394(5) ?
C14 C14' . 1.503(5) ?
C15 C16 . 1.384(5) ?
N21 C26 . 1.346(4) ?
N21 C22 . 1.353(4) ?
C22 C23 . 1.393(5) ?
C23 C24 . 1.406(5) ?
C23 C23' . 1.511(5) ?
C24 C25 . 1.389(5) ?
C24 C24' . 1.510(5) ?
C25 C26 . 1.385(5) ?

loop_
_geom_torsion_atom_site_label_1
_geom_torsion_atom_site_label_2
_geom_torsion_atom_site_label_3
_geom_torsion_atom_site_label_4
_geom_torsion
H1 Si1 C1 C2 84.3(15)
N11 Si1 C1 C2 -5.4(3)
N21 Si1 C1 C2 168.8(3)
Br1 Si1 C1 C2 -101.6(3)
Br2 Si1 C1 C2 86.2(3)
H1 Si1 N11 C16 145.9(11)
C1 Si1 N11 C16 -82.0(3)
N21 Si1 N11 C16 150.0(9)
Br1 Si1 N11 C16 34.1(3)
Br2 Si1 N11 C16 -157.0(3)
H1 Si1 N11 C12 -46.9(11)
C1 Si1 N11 C12 85.2(3)
N21 Si1 N11 C12 -42.9(11)
Br1 Si1 N11 C12 -158.7(2)
Br2 Si1 N11 C12 10.2(2)
C16 N11 C12 C13 2.6(5)
Si1 N11 C12 C13 -166.0(3)
N11 C12 C13 C14 -0.9(6)
N11 C12 C13 C13' 178.3(4)
C12 C13 C14 C15 -1.5(5)
C13' C13 C14 C15 179.3(4)
C12 C13 C14 C14' 177.4(3)
C13' C13 C14 C14' -1.7(6)
C13 C14 C15 C16 2.1(5)
C14' C14 C15 C16 -176.8(3)
C12 N11 C16 C15 -2.0(5)
Si1 N11 C16 C15 164.8(3)
C14 C15 C16 N11 -0.4(5)
H1 Si1 N21 C26 13.8(11)
C1 Si1 N21 C26 -118.6(3)
N11 Si1 N21 C26 9.7(11)
Br1 Si1 N21 C26 125.8(3)
Br2 Si1 N21 C26 -43.9(2)
H1 Si1 N21 C22 -170.6(11)
C1 Si1 N21 C22 57.0(3)
N11 Si1 N21 C22 -174.6(9)
Br1 Si1 N21 C22 -58.6(3)
Br2 Si1 N21 C22 131.8(3)
C26 N21 C22 C23 -0.4(5)
Si1 N21 C22 C23 -176.1(3)
N21 C22 C23 C24 -1.6(5)
N21 C22 C23 C23' 178.0(3)
C22 C23 C24 C25 2.3(5)
C23' C23 C24 C25 -177.4(3)
C22 C23 C24 C24' -178.6(3)
C23' C23 C24 C24' 1.8(5)
C23 C24 C25 C26 -1.0(5)
C24' C24 C25 C26 179.9(3)
C22 N21 C26 C25 1.8(5)
Si1 N21 C26 C25 177.6(3)
C24 C25 C26 N21 -1.1(5)
